data_4323035
loop_
_publ_author_name
'Zhen Tang'
'Yasuo Nomura'
'Shigeki Kuwata'
'Youichi Ishii'
'Yasushi Mizobe'
'Masanobu Hidai'

_publ_contact_author
;
    Masanobu Hidai
 Department of Chemistry and Biotechnology, Graduate School of Engineering,
The University of Tokyo, Hongo, Bunkyo-Ku, Tokyo 113-8656, Japan
;
_publ_contact_author_fax ' +81-3-5800-6945 '
_publ_contact_author_phone ' +81-3-3812-2111 ext 7261 '
_publ_section_title
;
 Metal-Metal Bonding in Pentanuclear Bow-Tie Metal Sulfido Clusters.
 Synthetic and Structural Studies on the Cationic Pentanuclear Clusters
 [(Cp*Ir)2(\m3-S)2M(\m3-S)2(IrCp*)2]n+ (M = Fe, Co, Ni; n = 1, 2)
;
_journal_name_full 'Inorganic Chemistry'
_journal_page_first 4909
_journal_page_last 4920
_journal_paper_doi 10.1021/ic9806885
_journal_volume 37
_journal_year 1998
_chemical_formula_sum 'C64 H80 B Fe Ir4 S4'
_space_group_IT_number 14
_symmetry_cell_setting monoclinic
_symmetry_Int_Tables_number 14
_symmetry_space_group_name_Hall '-P 2ybc'
_symmetry_space_group_name_H-M 'P 1 21/c 1'
_audit_creation_date 'Mon Jan 27 18:58:58 1997'
_audit_creation_method 'from TEXRAY.INF file'
_cell_angle_alpha 90
_cell_angle_beta 116.84(1)
_cell_angle_gamma 90
_cell_formula_units_Z 4.00
_cell_length_a 19.649(4)
_cell_length_b 17.601(3)
_cell_length_c 20.321(3)
_cell_measurement_reflns_used 25
_cell_measurement_temperature 23.0
_cell_measurement_theta_max 33.40
_cell_measurement_theta_min 28.48
_cell_volume 6271(2)
_computing_cell_refinement 'MSC/AFC Diffractometer Control'
_computing_data_collection 'MSC/AFC Diffractometer Control'
_computing_data_reduction 'teXsan: PROCESS (MSC)'
_computing_publication_material 'teXsan: FINISH (MSC)'
_computing_structure_refinement 'teXsan: LS (MSC)'
_diffrn_ambient_temperature 23.0
_diffrn_measurement_device AFC7R
_diffrn_measurement_method 'omega/2-theta scans'
_diffrn_orient_matrix_UB_11 0.03030
_diffrn_orient_matrix_UB_12 -0.04704
_diffrn_orient_matrix_UB_13 0.00439
_diffrn_orient_matrix_UB_21 0.04574
_diffrn_orient_matrix_UB_22 0.03181
_diffrn_orient_matrix_UB_23 0.00970
_diffrn_orient_matrix_UB_31 0.01559
_diffrn_orient_matrix_UB_32 -0.00188
_diffrn_orient_matrix_UB_33 0.05411
_diffrn_radiation_monochromator graphite
_diffrn_radiation_source 'X-ray tube'
_diffrn_radiation_type MoKalpha
_diffrn_radiation_wavelength 0.7107
_diffrn_reflns_av_R_equivalents 4.28
_diffrn_reflns_limit_h_max 23
_diffrn_reflns_limit_h_min 0
_diffrn_reflns_limit_k_max 2
_diffrn_reflns_limit_k_min 0
_diffrn_reflns_limit_l_max 2
_diffrn_reflns_limit_l_min -14
_diffrn_reflns_number 11779
_diffrn_reflns_theta_max 24.9982
_diffrn_reflns_theta_min 2.525
_diffrn_standards_decay_% -0.17
_diffrn_standards_interval_count 150
_diffrn_standards_number 3
_exptl_absorpt_coefficient_mu_cm 88.780
_exptl_absorpt_correction_T_max 1.000
_exptl_absorpt_correction_T_min 0.284
_exptl_absorpt_correction_type psi-scan
_exptl_crystal_colour darkbrown
_exptl_crystal_density_diffrn 1.920
_exptl_crystal_description prismatic
_exptl_crystal_F_000 3468.00
_exptl_crystal_size_max 0.400
_exptl_crystal_size_mid 0.400
_exptl_crystal_size_min 0.250
_refine_diff_density_max -1.41350
_refine_diff_density_min 2.60990
_refine_ls_extinction_coef 0.80054
_refine_ls_extinction_method Zachariasen_type_2_Gaussian_isotropic
_refine_ls_goodness_of_fit_obs 1.610
_refine_ls_matrix_type full
_refine_ls_number_parameters 668
_refine_ls_number_reflns 7362
_refine_ls_number_restraints 0
_refine_ls_R_factor_obs 0.0440
_refine_ls_shift/esd_max 0.4750
_refine_ls_structure_factor_coef F
_refine_ls_weighting_scheme sigma
_refine_ls_wR_factor_obs 0.0350
_cod_data_source_file ic9806885_6.cif
_cod_data_source_block '[(Cp*Ir)2(S)2Fe(S)2(IrCp*)2][BPh4](compound8[BPh4])'
_cod_original_cell_volume 6271(1)
_cod_original_sg_symbol_H-M 'P 21/c '
_cod_original_formula_sum 'C64 H80 Ir4 S4 Fe B'
_cod_database_code 4323035

loop_
_symmetry_equiv_pos_as_xyz
'   +x,   +y,   +z'
'   -x,1/2+y,1/2-z'
'   -x,   -y,   -z'
'   +x,1/2-y,1/2+z'

loop_
_atom_site_aniso_label
_atom_site_aniso_U_11
_atom_site_aniso_U_22
_atom_site_aniso_U_33
_atom_site_aniso_U_12
_atom_site_aniso_U_13
_atom_site_aniso_U_23
Ir1 0.0285(3) 0.0368(3) 0.0305(3) 0.0000(2) 0.0115(2) 0.0020(2)
Ir2 0.0309(3) 0.0475(3) 0.0299(3) -0.0047(2) 0.0126(3) -0.0005(2)
Ir3 0.0303(3) 0.0390(3) 0.0324(3) 0.0018(2) 0.0082(3) -0.0014(2)
Ir4 0.0307(3) 0.0394(3) 0.0364(3) -0.0015(2) 0.0124(3) 0.0001(2)
Fe1 0.026(1) 0.037(1) 0.0289(10) 0.0003(8) 0.0084(9) -0.0004(7)
S1 0.038(2) 0.035(2) 0.033(2) 0.004(1) 0.011(2) 0.001(1)
S2 0.041(2) 0.039(2) 0.043(2) 0.003(2) 0.019(2) -0.005(1)
S3 0.036(2) 0.043(2) 0.032(2) 0.000(2) 0.016(2) -0.001(1)
S4 0.033(2) 0.050(2) 0.037(2) 0.002(2) 0.018(2) 0.000(2)
C1 0.028(9) 0.056(9) 0.045(9) -0.007(7) 0.010(7) 0.010(7)
C2 0.07(1) 0.049(8) 0.032(8) 0.003(8) 0.021(8) 0.013(6)
C3 0.027(8) 0.039(7) 0.040(8) -0.004(6) 0.014(7) -0.001(6)
C4 0.05(1) 0.052(8) 0.033(8) 0.012(7) 0.019(8) 0.003(6)
C5 0.06(1) 0.07(1) 0.047(9) 0.008(8) 0.033(9) 0.008(7)
C6 0.05(1) 0.10(1) 0.11(1) -0.006(10) 0.03(1) 0.04(1)
C7 0.09(1) 0.047(9) 0.06(1) 0.001(9) 0.01(1) 0.010(8)
C8 0.04(1) 0.071(10) 0.032(8) 0.000(7) 0.011(8) 0.012(7)
C9 0.08(1) 0.07(1) 0.046(10) 0.003(9) 0.032(10) -0.006(8)
C10 0.07(1) 0.11(1) 0.11(2) 0.02(1) 0.07(1) 0.03(1)
C11 0.04(1) 0.06(1) 0.06(1) -0.002(8) 0.013(9) 0.017(8)
C12 0.037(10) 0.10(1) 0.030(8) -0.014(9) 0.015(8) -0.001(8)
C13 0.06(1) 0.056(10) 0.09(1) -0.027(9) 0.05(1) 0.002(9)
C14 0.05(1) 0.08(1) 0.05(1) -0.006(9) 0.030(9) -0.002(9)
C15 0.06(1) 0.07(1) 0.040(9) -0.012(8) 0.028(9) -0.020(8)
C16 0.029(10) 0.14(1) 0.06(1) -0.011(10) 0.011(9) 0.03(1)
C17 0.09(2) 0.11(1) 0.06(1) -0.05(1) 0.04(1) -0.02(1)
C18 0.12(2) 0.07(1) 0.09(1) -0.04(1) 0.04(1) 0.01(1)
C19 0.08(2) 0.14(2) 0.07(1) 0.02(1) 0.03(1) 0.04(1)
C20 0.07(1) 0.14(2) 0.06(1) -0.01(1) 0.05(1) 0.00(1)
C21 0.06(1) 0.048(9) 0.041(9) 0.025(8) 0.014(9) 0.012(7)
C22 0.010(7) 0.045(8) 0.06(1) 0.010(6) -0.013(7) 0.007(7)
C23 0.05(1) 0.045(8) 0.038(9) 0.013(7) 0.008(8) 0.013(7)
C24 0.034(10) 0.060(9) 0.027(8) 0.012(7) -0.014(7) -0.006(6)
C25 0.023(9) 0.055(9) 0.055(10) 0.011(7) 0.014(8) -0.001(7)
C26 0.08(1) 0.052(9) 0.06(1) 0.014(8) 0.04(1) 0.001(7)
C27 0.07(1) 0.049(9) 0.09(1) 0.012(8) 0.04(1) 0.013(8)
C28 0.12(2) 0.07(1) 0.06(1) 0.01(1) 0.06(1) 0.013(8)
C29 0.07(1) 0.10(1) 0.05(1) 0.03(1) 0.01(1) 0.013(10)
C30 0.05(1) 0.10(1) 0.06(1) 0.000(9) 0.02(1) -0.007(9)
C31 0.026(9) 0.07(1) 0.05(1) -0.017(7) 0.012(8) -0.011(8)
C32 0.09(1) 0.054(9) 0.06(1) -0.039(9) 0.05(1) -0.024(8)
C33 0.07(1) 0.025(7) 0.06(1) -0.016(7) 0.015(10) -0.006(7)
C34 0.08(1) 0.028(7) 0.06(1) -0.018(7) 0.034(10) -0.009(6)
C35 0.036(10) 0.056(9) 0.06(1) -0.018(7) 0.012(9) -0.015(8)
C36 0.06(1) 0.12(1) 0.08(1) -0.03(1) 0.05(1) -0.04(1)
C37 0.11(2) 0.06(1) 0.05(1) -0.032(10) 0.04(1) -0.006(8)
C38 0.06(1) 0.036(8) 0.10(1) 0.010(7) 0.01(1) -0.002(8)
C39 0.09(2) 0.055(10) 0.10(1) -0.008(9) 0.07(1) -0.012(9)
C40 0.06(1) 0.09(1) 0.06(1) -0.007(9) 0.017(10) 0.002(9)
C41 0.06(1) 0.055(9) 0.041(9) 0.008(8) 0.031(8) 0.001(7)
C42 0.07(1) 0.09(1) 0.05(1) 0.01(1) 0.03(1) 0.008(9)
C43 0.07(1) 0.11(2) 0.05(1) 0.05(1) 0.02(1) 0.00(1)
C44 0.06(1) 0.14(2) 0.06(1) -0.01(1) 0.03(1) -0.03(1)
C45 0.07(2) 0.09(1) 0.08(1) -0.02(1) 0.04(1) -0.01(1)
C46 0.04(1) 0.07(1) 0.05(1) 0.000(8) 0.012(9) 0.000(8)
C47 0.051(10) 0.032(7) 0.035(8) -0.007(6) 0.014(7) 0.001(6)
C48 0.07(1) 0.07(1) 0.06(1) -0.003(9) 0.025(10) 0.018(8)
C49 0.08(2) 0.08(1) 0.04(1) -0.02(1) 0.01(1) 0.024(8)
C50 0.07(1) 0.046(9) 0.05(1) -0.006(9) 0.00(1) 0.017(8)
C51 0.06(1) 0.05(1) 0.08(1) 0.018(8) 0.00(1) -0.009(9)
C52 0.05(1) 0.040(8) 0.035(8) 0.010(7) 0.004(8) 0.001(6)
C53 0.028(8) 0.040(8) 0.046(9) -0.006(6) 0.007(7) 0.002(6)
C54 0.030(9) 0.050(8) 0.042(8) 0.004(7) 0.007(7) 0.008(7)
C55 0.06(1) 0.07(1) 0.049(10) 0.005(8) 0.026(9) -0.004(8)
C56 0.04(1) 0.10(1) 0.042(10) 0.003(9) 0.021(9) 0.001(9)
C57 0.034(9) 0.09(1) 0.05(1) 0.012(8) 0.025(8) 0.022(8)
C58 0.019(7) 0.061(8) 0.030(7) 0.002(6) 0.010(6) -0.001(6)
C59 0.06(1) 0.041(8) 0.041(9) 0.011(7) 0.021(8) 0.011(6)
C60 0.05(1) 0.058(10) 0.053(10) 0.006(8) 0.017(9) 0.016(7)
C61 0.07(1) 0.050(10) 0.07(1) -0.011(8) 0.01(1) 0.010(8)
C62 0.14(2) 0.06(1) 0.04(1) -0.01(1) 0.00(1) -0.014(8)
C63 0.14(2) 0.07(1) 0.08(1) -0.01(1) 0.07(2) -0.02(1)
C64 0.08(1) 0.054(10) 0.06(1) -0.001(9) 0.04(1) 0.007(8)
B1 0.04(1) 0.050(9) 0.038(9) 0.012(8) 0.020(8) 0.011(7)

loop_
_atom_site_label
_atom_site_fract_x
_atom_site_fract_y
_atom_site_fract_z
_atom_site_U_iso_or_equiv
_atom_site_thermal_displace_type
_atom_site_calc_flag
_atom_site_calc_attached_atom
Ir1 0.08613(3) 0.21841(3) 0.13342(3) 0.0326 Uij ? ?
Ir2 0.04620(3) 0.15009(3) 0.23277(3) 0.0365 Uij ? ?
Ir3 0.33396(3) 0.14909(3) 0.38147(3) 0.0362 Uij ? ?
Ir4 0.32376(3) 0.30570(3) 0.35742(3) 0.0365 Uij ? ?
Fe1 0.1974(1) 0.20665(9) 0.27812(9) 0.0320 Uij ? ?
S1 0.1403(2) 0.1117(2) 0.2031(2) 0.0371 Uij ? ?
S2 0.0918(2) 0.2718(2) 0.2388(2) 0.0407 Uij ? ?
S3 0.2514(2) 0.2314(2) 0.3967(2) 0.0363 Uij ? ?
S4 0.3069(2) 0.2124(2) 0.2731(2) 0.0393 Uij ? ?
C1 0.1184(8) 0.2885(7) 0.0639(7) 0.0454 Uij ? ?
C2 0.0417(9) 0.3106(7) 0.0508(7) 0.0496 Uij ? ?
C3 -0.0071(7) 0.2478(6) 0.0250(7) 0.0358 Uij ? ?
C4 0.0347(8) 0.1848(7) 0.0177(7) 0.0455 Uij ? ?
C5 0.1119(9) 0.2097(8) 0.0432(8) 0.0522 Uij ? ?
C6 0.1868(9) 0.3367(9) 0.0887(9) 0.0843 Uij ? ?
C7 0.0196(10) 0.3883(8) 0.0643(8) 0.0743 Uij ? ?
C8 -0.0896(8) 0.2492(7) -0.0017(7) 0.0510 Uij ? ?
C9 0.0049(9) 0.1079(8) -0.0115(8) 0.0643 Uij ? ?
C10 0.176(1) 0.1656(9) 0.040(1) 0.0874 Uij ? ?
C11 -0.0682(9) 0.1594(8) 0.2165(9) 0.0593 Uij ? ?
C12 -0.0609(8) 0.0905(9) 0.1867(8) 0.0546 Uij ? ?
C13 -0.0082(10) 0.0472(8) 0.2468(10) 0.0617 Uij ? ?
C14 0.0178(9) 0.0911(9) 0.3102(8) 0.0585 Uij ? ?
C15 -0.0228(9) 0.1608(8) 0.2902(8) 0.0536 Uij ? ?
C16 -0.1249(8) 0.2214(10) 0.1755(8) 0.0793 Uij ? ?
C17 -0.107(1) 0.0628(9) 0.1101(9) 0.0861 Uij ? ?
C18 0.017(1) -0.0341(9) 0.2411(9) 0.0942 Uij ? ?
C19 0.071(1) 0.0677(10) 0.3881(9) 0.0939 Uij ? ?
C20 -0.0174(10) 0.2219(10) 0.3428(9) 0.0838 Uij ? ?
C21 0.3799(9) 0.0405(7) 0.3662(8) 0.0528 Uij ? ?
C22 0.3274(7) 0.0281(7) 0.4007(8) 0.0492 Uij ? ?
C23 0.3620(9) 0.0673(7) 0.4727(7) 0.0499 Uij ? ?
C24 0.4290(8) 0.1009(7) 0.4778(7) 0.0511 Uij ? ?
C25 0.4406(8) 0.0848(7) 0.4146(8) 0.0456 Uij ? ?
C26 0.3635(9) 0.0057(7) 0.2941(8) 0.0604 Uij ? ?
C27 0.2527(9) -0.0173(7) 0.3716(9) 0.0654 Uij ? ?
C28 0.332(1) 0.0688(8) 0.5279(8) 0.0774 Uij ? ?
C29 0.4873(10) 0.1418(9) 0.5452(8) 0.0825 Uij ? ?
C30 0.5049(9) 0.1063(9) 0.4012(9) 0.0744 Uij ? ?
C31 0.4209(8) 0.3778(8) 0.3737(9) 0.0534 Uij ? ?
C32 0.355(1) 0.4079(8) 0.3165(9) 0.0611 Uij ? ?
C33 0.3030(9) 0.4269(7) 0.3477(8) 0.0569 Uij ? ?
C34 0.3369(10) 0.4090(7) 0.4259(8) 0.0527 Uij ? ?
C35 0.4134(9) 0.3789(7) 0.4426(9) 0.0541 Uij ? ?
C36 0.4887(9) 0.3596(9) 0.3665(9) 0.0792 Uij ? ?
C37 0.339(1) 0.4270(8) 0.2403(8) 0.0748 Uij ? ?
C38 0.2178(9) 0.4585(7) 0.3054(9) 0.0751 Uij ? ?
C39 0.3056(10) 0.4203(7) 0.4773(9) 0.0716 Uij ? ?
C40 0.4711(9) 0.3595(9) 0.5166(8) 0.0742 Uij ? ?
C41 0.5866(9) 0.2035(8) 0.2345(7) 0.0481 Uij ? ?
C42 0.530(1) 0.2576(9) 0.2130(9) 0.0695 Uij ? ?
C43 0.453(1) 0.239(1) 0.1886(9) 0.0805 Uij ? ?
C44 0.430(1) 0.164(1) 0.1837(9) 0.0839 Uij ? ?
C45 0.483(1) 0.109(1) 0.202(1) 0.0830 Uij ? ?
C46 0.5598(9) 0.1284(8) 0.2283(8) 0.0580 Uij ? ?
C47 0.7313(8) 0.1583(6) 0.3155(7) 0.0412 Uij ? ?
C48 0.7199(9) 0.1372(8) 0.3782(8) 0.0648 Uij ? ?
C49 0.769(1) 0.0888(9) 0.4318(8) 0.0734 Uij ? ?
C50 0.831(1) 0.0578(8) 0.4276(9) 0.0684 Uij ? ?
C51 0.8449(10) 0.0767(8) 0.3696(9) 0.0731 Uij ? ?
C52 0.7950(8) 0.1262(7) 0.3146(7) 0.0467 Uij ? ?
C53 0.6769(7) 0.2162(7) 0.1764(7) 0.0419 Uij ? ?
C54 0.6756(8) 0.1472(7) 0.1409(7) 0.0446 Uij ? ?
C55 0.6778(9) 0.1418(8) 0.0758(8) 0.0583 Uij ? ?
C56 0.6770(9) 0.2055(9) 0.0360(8) 0.0624 Uij ? ?
C57 0.6760(8) 0.2750(9) 0.0674(8) 0.0557 Uij ? ?
C58 0.6751(7) 0.2801(7) 0.1339(7) 0.0368 Uij ? ?
C59 0.7066(9) 0.3028(7) 0.2996(7) 0.0477 Uij ? ?
C60 0.7719(9) 0.3373(8) 0.3018(8) 0.0563 Uij ? ?
C61 0.8025(10) 0.4018(8) 0.3416(9) 0.0673 Uij ? ?
C62 0.772(1) 0.4327(9) 0.3836(9) 0.0915 Uij ? ?
C63 0.709(1) 0.4006(10) 0.385(1) 0.0889 Uij ? ?
C64 0.6766(10) 0.3359(8) 0.3431(8) 0.0628 Uij ? ?
B1 0.6725(9) 0.2214(8) 0.2554(8) 0.0406 Uij ? ?
H1 0.2286 0.3072 0.0914 0.0915 Uij ? ?
H2 0.1774 0.3771 0.0546 0.0915 Uij ? ?
H3 0.1989 0.3571 0.1359 0.0915 Uij ? ?
H4 0.0626 0.4212 0.0808 0.0737 Uij ? ?
H5 -0.0200 0.4078 0.0200 0.0737 Uij ? ?
H6 0.0023 0.3857 0.1011 0.0737 Uij ? ?
H7 -0.1010 0.2659 0.0366 0.0522 Uij ? ?
H8 -0.1120 0.2829 -0.0425 0.0522 Uij ? ?
H9 -0.1096 0.1995 -0.0168 0.0522 Uij ? ?
H10 -0.0484 0.1060 -0.0257 0.0662 Uij ? ?
H11 0.0130 0.0976 -0.0534 0.0662 Uij ? ?
H12 0.0303 0.0708 0.0254 0.0662 Uij ? ?
H13 0.1830 0.1192 0.0660 0.1055 Uij ? ?
H14 0.1634 0.1550 -0.0102 0.1055 Uij ? ?
H15 0.2214 0.1947 0.0614 0.1055 Uij ? ?
H16 -0.0981 0.2676 0.1794 0.0694 Uij ? ?
H17 -0.1528 0.2078 0.1252 0.0694 Uij ? ?
H18 -0.1587 0.2280 0.1968 0.0694 Uij ? ?
H19 -0.1373 0.1029 0.0802 0.0869 Uij ? ?
H20 -0.0730 0.0457 0.0911 0.0869 Uij ? ?
H21 -0.1380 0.0219 0.1102 0.0869 Uij ? ?
H22 0.0095 -0.0666 0.2746 0.1299 Uij ? ?
H23 -0.0110 -0.0528 0.1923 0.1299 Uij ? ?
H24 0.0703 -0.0342 0.2533 0.1299 Uij ? ?
H25 0.0434 0.0626 0.4157 0.0910 Uij ? ?
H26 0.0939 0.0201 0.3869 0.0910 Uij ? ?
H27 0.1098 0.1048 0.4099 0.0910 Uij ? ?
H28 0.0320 0.2436 0.3635 0.1024 Uij ? ?
H29 -0.0543 0.2604 0.3171 0.1024 Uij ? ?
H30 -0.0275 0.2015 0.3807 0.1024 Uij ? ?
H31 0.3161 0.0242 0.2574 0.0654 Uij ? ?
H32 0.4029 0.0188 0.2811 0.0654 Uij ? ?
H33 0.3612 -0.0479 0.2976 0.0654 Uij ? ?
H34 0.2128 0.0153 0.3679 0.0661 Uij ? ?
H35 0.2416 -0.0376 0.3247 0.0661 Uij ? ?
H36 0.2586 -0.0575 0.4050 0.0661 Uij ? ?
H37 0.3662 0.0971 0.5698 0.0888 Uij ? ?
H38 0.2835 0.0919 0.5069 0.0888 Uij ? ?
H39 0.3286 0.0183 0.5424 0.0888 Uij ? ?
H40 0.5064 0.1082 0.5861 0.0812 Uij ? ?
H41 0.5283 0.1586 0.5359 0.0812 Uij ? ?
H42 0.4642 0.1844 0.5556 0.0812 Uij ? ?
H43 0.5308 0.0618 0.3986 0.0722 Uij ? ?
H44 0.4866 0.1332 0.3559 0.0722 Uij ? ?
H45 0.5386 0.1376 0.4403 0.0722 Uij ? ?
H46 0.5259 0.3399 0.4114 0.0781 Uij ? ?
H47 0.4763 0.3234 0.3282 0.0781 Uij ? ?
H48 0.5071 0.4047 0.3541 0.0781 Uij ? ?
H49 0.3301 0.4799 0.2328 0.0652 Uij ? ?
H50 0.3819 0.4134 0.2327 0.0652 Uij ? ?
H51 0.2956 0.3997 0.2070 0.0652 Uij ? ?
H52 0.2151 0.5065 0.3252 0.0730 Uij ? ?
H53 0.2043 0.4635 0.2545 0.0730 Uij ? ?
H54 0.1842 0.4239 0.3117 0.0730 Uij ? ?
H55 0.3361 0.4556 0.5140 0.0825 Uij ? ?
H56 0.2550 0.4392 0.4515 0.0825 Uij ? ?
H57 0.3049 0.3732 0.4998 0.0825 Uij ? ?
H58 0.4524 0.3198 0.5354 0.0769 Uij ? ?
H59 0.5161 0.3435 0.5144 0.0769 Uij ? ?
H60 0.4817 0.4030 0.5473 0.0769 Uij ? ?
H61 0.5445 0.3094 0.2147 0.0803 Uij ? ?
H62 0.4165 0.2792 0.1754 0.0930 Uij ? ?
H63 0.3772 0.1521 0.1680 0.0857 Uij ? ?
H64 0.4688 0.0569 0.1965 0.0949 Uij ? ?
H65 0.5964 0.0885 0.2430 0.0623 Uij ? ?
H66 0.6776 0.1576 0.3829 0.0706 Uij ? ?
H67 0.7591 0.0766 0.4723 0.0728 Uij ? ?
H68 0.8638 0.0240 0.4647 0.0677 Uij ? ?
H69 0.8881 0.0563 0.3665 0.0787 Uij ? ?
H70 0.8058 0.1383 0.2746 0.0458 Uij ? ?
H71 0.6728 0.1013 0.1643 0.0586 Uij ? ?
H72 0.6800 0.0930 0.0569 0.0736 Uij ? ?
H73 0.6773 0.2019 -0.0106 0.0719 Uij ? ?
H74 0.6760 0.3203 0.0420 0.0656 Uij ? ?
H75 0.6729 0.3292 0.1524 0.0438 Uij ? ?
H76 0.7956 0.3150 0.2745 0.0490 Uij ? ?
H77 0.8455 0.4250 0.3403 0.0673 Uij ? ?
H78 0.7937 0.4769 0.4120 0.0712 Uij ? ?
H79 0.6886 0.4221 0.4142 0.0971 Uij ? ?
H80 0.6331 0.3142 0.3443 0.0753 Uij ? ?

loop_
_atom_type_symbol
_atom_type_oxidation_number
_atom_type_number_in_cell
_atom_type_scat_dispersion_real
_atom_type_scat_dispersion_imag
_atom_type_scat_source
C 0 256 0.003 0.002 'International Tables'
H 0 320 0.000 0.000 'International Tables'
Ir 0 16 -1.444 7.990 'International Tables'
Fe 0 4 0.346 0.844 'International Tables'
S 0 16 0.125 0.123 'International Tables'
B 0 4 0.001 0.001 'International Tables'

loop_
_geom_angle_atom_site_label_1
_geom_angle_atom_site_label_2
_geom_angle_atom_site_label_3
_geom_angle
_geom_angle_site_symmetry_1
_geom_angle_site_symmetry_2
_geom_angle_site_symmetry_3
_geom_angle_publ_flag
Ir(2) Ir(1) Fe(1) 62.50(4) ? ? ? yes
Ir(2) Ir(1) S(1) 53.01(9) ? ? ? yes
Ir(2) Ir(1) S(2) 53.43(8) ? ? ? yes
Ir(2) Ir(1) C(1) 171.2(4) ? ? ? yes
Ir(2) Ir(1) C(2) 137.1(4) ? ? ? yes
Ir(2) Ir(1) C(3) 117.0(3) ? ? ? yes
Ir(2) Ir(1) C(4) 121.7(4) ? ? ? yes
Ir(2) Ir(1) C(5) 149.7(4) ? ? ? yes
Fe(1) Ir(1) S(1) 50.34(8) ? ? ? yes
Fe(1) Ir(1) S(2) 50.02(9) ? ? ? yes
Fe(1) Ir(1) C(1) 114.2(3) ? ? ? yes
Fe(1) Ir(1) C(2) 135.5(4) ? ? ? yes
Fe(1) Ir(1) C(3) 169.5(3) ? ? ? yes
Fe(1) Ir(1) C(4) 152.2(3) ? ? ? yes
Fe(1) Ir(1) C(5) 122.1(4) ? ? ? yes
S(1) Ir(1) S(2) 86.9(1) ? ? ? yes
S(1) Ir(1) C(1) 132.3(4) ? ? ? yes
S(1) Ir(1) C(2) 168.4(4) ? ? ? yes
S(1) Ir(1) C(3) 138.9(3) ? ? ? yes
S(1) Ir(1) C(4) 107.6(3) ? ? ? yes
S(1) Ir(1) C(5) 104.4(4) ? ? ? yes
S(2) Ir(1) C(1) 117.9(4) ? ? ? yes
S(2) Ir(1) C(2) 104.1(4) ? ? ? yes
S(2) Ir(1) C(3) 120.4(3) ? ? ? yes
S(2) Ir(1) C(4) 157.0(4) ? ? ? yes
S(2) Ir(1) C(5) 155.2(4) ? ? ? yes
C(1) Ir(1) C(2) 38.9(5) ? ? ? yes
C(1) Ir(1) C(3) 64.6(5) ? ? ? yes
C(1) Ir(1) C(4) 65.3(5) ? ? ? yes
C(1) Ir(1) C(5) 39.2(5) ? ? ? yes
C(2) Ir(1) C(3) 37.0(4) ? ? ? yes
C(2) Ir(1) C(4) 63.2(5) ? ? ? yes
C(2) Ir(1) C(5) 64.0(5) ? ? ? yes
C(3) Ir(1) C(4) 38.0(4) ? ? ? yes
C(3) Ir(1) C(5) 64.3(5) ? ? ? yes
C(4) Ir(1) C(5) 38.9(5) ? ? ? yes
Ir(1) Ir(2) Fe(1) 59.06(4) ? ? ? yes
Ir(1) Ir(2) S(1) 53.41(8) ? ? ? yes
Ir(1) Ir(2) S(2) 53.09(8) ? ? ? yes
Ir(1) Ir(2) C(11) 118.9(4) ? ? ? yes
Ir(1) Ir(2) C(12) 116.2(4) ? ? ? yes
Ir(1) Ir(2) C(13) 140.9(5) ? ? ? yes
Ir(1) Ir(2) C(14) 177.0(4) ? ? ? yes
Ir(1) Ir(2) C(15) 144.6(4) ? ? ? yes
Fe(1) Ir(2) S(1) 48.94(9) ? ? ? yes
Fe(1) Ir(2) S(2) 48.51(9) ? ? ? yes
Fe(1) Ir(2) C(11) 153.4(4) ? ? ? yes
Fe(1) Ir(2) C(12) 168.2(4) ? ? ? yes
Fe(1) Ir(2) C(13) 138.0(5) ? ? ? yes
Fe(1) Ir(2) C(14) 120.3(4) ? ? ? yes
Fe(1) Ir(2) C(15) 127.5(4) ? ? ? yes
S(1) Ir(2) S(2) 87.0(1) ? ? ? yes
S(1) Ir(2) C(11) 154.8(5) ? ? ? yes
S(1) Ir(2) C(12) 119.3(4) ? ? ? yes
S(1) Ir(2) C(13) 106.9(4) ? ? ? yes
S(1) Ir(2) C(14) 123.7(4) ? ? ? yes
S(1) Ir(2) C(15) 161.1(4) ? ? ? yes
S(2) Ir(2) C(11) 107.2(4) ? ? ? yes
S(2) Ir(2) C(12) 139.2(4) ? ? ? yes
S(2) Ir(2) C(13) 164.7(4) ? ? ? yes
S(2) Ir(2) C(14) 129.1(4) ? ? ? yes
S(2) Ir(2) C(15) 102.4(4) ? ? ? yes
C(11) Ir(2) C(12) 38.0(5) ? ? ? yes
C(11) Ir(2) C(13) 62.6(6) ? ? ? yes
C(11) Ir(2) C(14) 63.1(6) ? ? ? yes
C(11) Ir(2) C(15) 36.8(5) ? ? ? yes
C(12) Ir(2) C(13) 38.1(5) ? ? ? yes
C(12) Ir(2) C(14) 63.8(5) ? ? ? yes
C(12) Ir(2) C(15) 63.1(5) ? ? ? yes
C(13) Ir(2) C(14) 37.2(5) ? ? ? yes
C(13) Ir(2) C(15) 62.5(5) ? ? ? yes
C(14) Ir(2) C(15) 38.4(5) ? ? ? yes
Ir(4) Ir(3) Fe(1) 62.21(4) ? ? ? yes
Ir(4) Ir(3) S(3) 53.25(8) ? ? ? yes
Ir(4) Ir(3) S(4) 52.28(8) ? ? ? yes
Ir(4) Ir(3) C(21) 146.8(4) ? ? ? yes
Ir(4) Ir(3) C(22) 172.4(4) ? ? ? yes
Ir(4) Ir(3) C(23) 139.5(4) ? ? ? yes
Ir(4) Ir(3) C(24) 120.5(4) ? ? ? yes
Ir(4) Ir(3) C(25) 123.0(4) ? ? ? yes
Fe(1) Ir(3) S(3) 50.61(9) ? ? ? yes
Fe(1) Ir(3) S(4) 50.72(9) ? ? ? yes
Fe(1) Ir(3) C(21) 122.3(4) ? ? ? yes
Fe(1) Ir(3) C(22) 112.4(3) ? ? ? yes
Fe(1) Ir(3) C(23) 131.9(4) ? ? ? yes
Fe(1) Ir(3) C(24) 167.5(4) ? ? ? yes
Fe(1) Ir(3) C(25) 152.8(4) ? ? ? yes
S(3) Ir(3) S(4) 87.2(1) ? ? ? yes
S(3) Ir(3) C(21) 158.2(4) ? ? ? yes
S(3) Ir(3) C(22) 119.3(4) ? ? ? yes
S(3) Ir(3) C(23) 102.7(4) ? ? ? yes
S(3) Ir(3) C(24) 119.7(4) ? ? ? yes
S(3) Ir(3) C(25) 156.2(4) ? ? ? yes
S(4) Ir(3) C(21) 102.6(4) ? ? ? yes
S(4) Ir(3) C(22) 129.5(4) ? ? ? yes
S(4) Ir(3) C(23) 168.0(4) ? ? ? yes
S(4) Ir(3) C(24) 141.4(5) ? ? ? yes
S(4) Ir(3) C(25) 108.5(4) ? ? ? yes
C(21) Ir(3) C(22) 40.2(5) ? ? ? yes
C(21) Ir(3) C(23) 65.8(5) ? ? ? yes
C(21) Ir(3) C(24) 63.1(5) ? ? ? yes
C(21) Ir(3) C(25) 36.9(5) ? ? ? yes
C(22) Ir(3) C(23) 39.3(5) ? ? ? yes
C(22) Ir(3) C(24) 63.5(5) ? ? ? yes
C(22) Ir(3) C(25) 64.4(5) ? ? ? yes
C(23) Ir(3) C(24) 37.3(5) ? ? ? yes
C(23) Ir(3) C(25) 64.4(5) ? ? ? yes
C(24) Ir(3) C(25) 38.1(5) ? ? ? yes
Ir(3) Ir(4) Fe(1) 58.14(4) ? ? ? yes
Ir(3) Ir(4) S(3) 52.45(8) ? ? ? yes
Ir(3) Ir(4) S(4) 52.89(8) ? ? ? yes
Ir(3) Ir(4) C(31) 123.9(4) ? ? ? yes
Ir(3) Ir(4) C(32) 150.5(4) ? ? ? yes
Ir(3) Ir(4) C(33) 170.2(5) ? ? ? yes
Ir(3) Ir(4) C(34) 135.8(4) ? ? ? yes
Ir(3) Ir(4) C(35) 117.7(4) ? ? ? yes
Fe(1) Ir(4) S(3) 48.74(8) ? ? ? yes
Fe(1) Ir(4) S(4) 49.07(9) ? ? ? yes
Fe(1) Ir(4) C(31) 156.0(4) ? ? ? yes
Fe(1) Ir(4) C(32) 127.6(4) ? ? ? yes
Fe(1) Ir(4) C(33) 118.0(4) ? ? ? yes
Fe(1) Ir(4) C(34) 132.4(4) ? ? ? yes
Fe(1) Ir(4) C(35) 165.1(4) ? ? ? yes
S(3) Ir(4) S(4) 87.1(1) ? ? ? yes
S(3) Ir(4) C(31) 154.4(4) ? ? ? yes
S(3) Ir(4) C(32) 156.4(5) ? ? ? yes
S(3) Ir(4) C(33) 117.9(5) ? ? ? yes
S(3) Ir(4) C(34) 99.3(4) ? ? ? yes
S(3) Ir(4) C(35) 116.7(4) ? ? ? yes
S(4) Ir(4) C(31) 110.5(4) ? ? ? yes
S(4) Ir(4) C(32) 106.1(4) ? ? ? yes
S(4) Ir(4) C(33) 133.0(4) ? ? ? yes
S(4) Ir(4) C(34) 171.4(4) ? ? ? yes
S(4) Ir(4) C(35) 142.2(4) ? ? ? yes
C(31) Ir(4) C(32) 37.2(5) ? ? ? yes
C(31) Ir(4) C(33) 63.7(6) ? ? ? yes
C(31) Ir(4) C(34) 65.5(6) ? ? ? yes
C(31) Ir(4) C(35) 38.8(5) ? ? ? yes
C(32) Ir(4) C(33) 39.4(5) ? ? ? yes
C(32) Ir(4) C(34) 66.0(5) ? ? ? yes
C(32) Ir(4) C(35) 64.0(5) ? ? ? yes
C(33) Ir(4) C(34) 38.6(5) ? ? ? yes
C(33) Ir(4) C(35) 63.4(5) ? ? ? yes
C(34) Ir(4) C(35) 38.7(5) ? ? ? yes
Ir(1) Fe(1) Ir(2) 58.45(4) ? ? ? yes
Ir(1) Fe(1) Ir(3) 150.47(7) ? ? ? yes
Ir(1) Fe(1) Ir(4) 128.40(6) ? ? ? yes
Ir(1) Fe(1) S(1) 53.77(9) ? ? ? yes
Ir(1) Fe(1) S(2) 53.63(9) ? ? ? yes
Ir(1) Fe(1) S(3) 155.5(1) ? ? ? yes
Ir(1) Fe(1) S(4) 105.5(1) ? ? ? yes
Ir(2) Fe(1) Ir(3) 129.13(6) ? ? ? yes
Ir(2) Fe(1) Ir(4) 154.63(7) ? ? ? yes
Ir(2) Fe(1) S(1) 51.80(10) ? ? ? yes
Ir(2) Fe(1) S(2) 52.25(10) ? ? ? yes
Ir(2) Fe(1) S(3) 109.8(1) ? ? ? yes
Ir(2) Fe(1) S(4) 153.5(1) ? ? ? yes
Ir(3) Fe(1) Ir(4) 59.65(4) ? ? ? yes
Ir(3) Fe(1) S(1) 105.5(1) ? ? ? yes
Ir(3) Fe(1) S(2) 155.9(1) ? ? ? yes
Ir(3) Fe(1) S(3) 54.05(9) ? ? ? yes
Ir(3) Fe(1) S(4) 54.21(9) ? ? ? yes
Ir(4) Fe(1) S(1) 153.6(1) ? ? ? yes
Ir(4) Fe(1) S(2) 109.0(1) ? ? ? yes
Ir(4) Fe(1) S(3) 52.73(9) ? ? ? yes
Ir(4) Fe(1) S(4) 51.74(9) ? ? ? yes
S(1) Fe(1) S(2) 92.4(1) ? ? ? yes
S(1) Fe(1) S(3) 139.0(1) ? ? ? yes
S(1) Fe(1) S(4) 101.9(1) ? ? ? yes
S(2) Fe(1) S(3) 101.9(1) ? ? ? yes
S(2) Fe(1) S(4) 138.3(1) ? ? ? yes
S(3) Fe(1) S(4) 92.6(1) ? ? ? yes
Ir(1) S(1) Ir(2) 73.58(10) ? ? ? yes
Ir(1) S(1) Fe(1) 75.89(10) ? ? ? yes
Ir(2) S(1) Fe(1) 79.3(1) ? ? ? yes
Ir(1) S(2) Ir(2) 73.48(9) ? ? ? yes
Ir(1) S(2) Fe(1) 76.3(1) ? ? ? yes
Ir(2) S(2) Fe(1) 79.2(1) ? ? ? yes
Ir(3) S(3) Ir(4) 74.3(1) ? ? ? yes
Ir(3) S(3) Fe(1) 75.3(1) ? ? ? yes
Ir(4) S(3) Fe(1) 78.5(1) ? ? ? yes
Ir(3) S(4) Ir(4) 74.83(10) ? ? ? yes
Ir(3) S(4) Fe(1) 75.1(1) ? ? ? yes
Ir(4) S(4) Fe(1) 79.2(1) ? ? ? yes
Ir(1) C(1) C(2) 72.0(7) ? ? ? yes
Ir(1) C(1) C(5) 68.2(7) ? ? ? yes
Ir(1) C(1) C(6) 126(1) ? ? ? yes
C(2) C(1) C(5) 104(1) ? ? ? yes
C(2) C(1) C(6) 128(1) ? ? ? yes
C(5) C(1) C(6) 127(1) ? ? ? yes
Ir(1) C(2) C(1) 69.2(7) ? ? ? yes
Ir(1) C(2) C(3) 71.0(7) ? ? ? yes
Ir(1) C(2) C(7) 125.4(9) ? ? ? yes
C(1) C(2) C(3) 109(1) ? ? ? yes
C(1) C(2) C(7) 124(1) ? ? ? yes
C(3) C(2) C(7) 125(1) ? ? ? yes
Ir(1) C(3) C(2) 72.0(7) ? ? ? yes
Ir(1) C(3) C(4) 70.3(7) ? ? ? yes
Ir(1) C(3) C(8) 131.3(9) ? ? ? yes
C(2) C(3) C(4) 108(1) ? ? ? yes
C(2) C(3) C(8) 125(1) ? ? ? yes
C(4) C(3) C(8) 124(1) ? ? ? yes
Ir(1) C(4) C(3) 71.7(7) ? ? ? yes
Ir(1) C(4) C(5) 68.1(8) ? ? ? yes
Ir(1) C(4) C(9) 125.8(9) ? ? ? yes
C(3) C(4) C(5) 106(1) ? ? ? yes
C(3) C(4) C(9) 127(1) ? ? ? yes
C(5) C(4) C(9) 125(1) ? ? ? yes
Ir(1) C(5) C(1) 72.6(8) ? ? ? yes
Ir(1) C(5) C(4) 73.0(8) ? ? ? yes
Ir(1) C(5) C(10) 127(1) ? ? ? yes
C(1) C(5) C(4) 109(1) ? ? ? yes
C(1) C(5) C(10) 123(1) ? ? ? yes
C(4) C(5) C(10) 126(1) ? ? ? yes
Ir(2) C(11) C(12) 72.0(9) ? ? ? yes
Ir(2) C(11) C(15) 73.0(9) ? ? ? yes
Ir(2) C(11) C(16) 127(1) ? ? ? yes
C(12) C(11) C(15) 110(1) ? ? ? yes
C(12) C(11) C(16) 125(1) ? ? ? yes
C(15) C(11) C(16) 123(1) ? ? ? yes
Ir(2) C(12) C(11) 70.0(9) ? ? ? yes
Ir(2) C(12) C(13) 72.3(8) ? ? ? yes
Ir(2) C(12) C(17) 128(1) ? ? ? yes
C(11) C(12) C(13) 105(1) ? ? ? yes
C(11) C(12) C(17) 127(1) ? ? ? yes
C(13) C(12) C(17) 126(1) ? ? ? yes
Ir(2) C(13) C(12) 69.6(8) ? ? ? yes
Ir(2) C(13) C(14) 70.3(8) ? ? ? yes
Ir(2) C(13) C(18) 124(1) ? ? ? yes
C(12) C(13) C(14) 108(1) ? ? ? yes
C(12) C(13) C(18) 124(1) ? ? ? yes
C(14) C(13) C(18) 126(1) ? ? ? yes
Ir(2) C(14) C(13) 72.5(9) ? ? ? yes
Ir(2) C(14) C(15) 70.9(8) ? ? ? yes
Ir(2) C(14) C(19) 127(1) ? ? ? yes
C(13) C(14) C(15) 106(1) ? ? ? yes
C(13) C(14) C(19) 127(1) ? ? ? yes
C(15) C(14) C(19) 124(1) ? ? ? yes
Ir(2) C(15) C(11) 70.2(9) ? ? ? yes
Ir(2) C(15) C(14) 70.8(8) ? ? ? yes
Ir(2) C(15) C(20) 126(1) ? ? ? yes
C(11) C(15) C(14) 107(1) ? ? ? yes
C(11) C(15) C(20) 127(1) ? ? ? yes
C(14) C(15) C(20) 124(1) ? ? ? yes
Ir(3) C(21) C(22) 69.4(7) ? ? ? yes
Ir(3) C(21) C(25) 71.8(8) ? ? ? yes
Ir(3) C(21) C(26) 125.4(9) ? ? ? yes
C(22) C(21) C(25) 107(1) ? ? ? yes
C(22) C(21) C(26) 120(1) ? ? ? yes
C(25) C(21) C(26) 131(1) ? ? ? yes
Ir(3) C(22) C(21) 70.4(7) ? ? ? yes
Ir(3) C(22) C(23) 71.5(7) ? ? ? yes
Ir(3) C(22) C(27) 124.2(9) ? ? ? yes
C(21) C(22) C(23) 106(1) ? ? ? yes
C(21) C(22) C(27) 129(1) ? ? ? yes
C(23) C(22) C(27) 123(1) ? ? ? yes
Ir(3) C(23) C(22) 69.2(7) ? ? ? yes
Ir(3) C(23) C(24) 70.0(8) ? ? ? yes
Ir(3) C(23) C(28) 126.2(10) ? ? ? yes
C(22) C(23) C(24) 105(1) ? ? ? yes
C(22) C(23) C(28) 126(1) ? ? ? yes
C(24) C(23) C(28) 127(1) ? ? ? yes
Ir(3) C(24) C(23) 72.7(8) ? ? ? yes
Ir(3) C(24) C(25) 71.9(7) ? ? ? yes
Ir(3) C(24) C(29) 128.3(10) ? ? ? yes
C(23) C(24) C(25) 112(1) ? ? ? yes
C(23) C(24) C(29) 124(1) ? ? ? yes
C(25) C(24) C(29) 122(1) ? ? ? yes
Ir(3) C(25) C(21) 71.3(8) ? ? ? yes
Ir(3) C(25) C(24) 70.0(7) ? ? ? yes
Ir(3) C(25) C(30) 126(1) ? ? ? yes
C(21) C(25) C(24) 108(1) ? ? ? yes
C(21) C(25) C(30) 123(1) ? ? ? yes
C(24) C(25) C(30) 128(1) ? ? ? yes
Ir(4) C(31) C(32) 71.2(8) ? ? ? yes
Ir(4) C(31) C(35) 72.4(8) ? ? ? yes
Ir(4) C(31) C(36) 129(1) ? ? ? yes
C(32) C(31) C(35) 109(1) ? ? ? yes
C(32) C(31) C(36) 123(1) ? ? ? yes
C(35) C(31) C(36) 126(1) ? ? ? yes
Ir(4) C(32) C(31) 71.6(8) ? ? ? yes
Ir(4) C(32) C(33) 69.6(7) ? ? ? yes
Ir(4) C(32) C(37) 128.7(10) ? ? ? yes
C(31) C(32) C(33) 106(1) ? ? ? yes
C(31) C(32) C(37) 129(1) ? ? ? yes
C(33) C(32) C(37) 122(1) ? ? ? yes
Ir(4) C(33) C(32) 71.1(8) ? ? ? yes
Ir(4) C(33) C(34) 73.3(7) ? ? ? yes
Ir(4) C(33) C(38) 120.1(9) ? ? ? yes
C(32) C(33) C(34) 111(1) ? ? ? yes
C(32) C(33) C(38) 127(1) ? ? ? yes
C(34) C(33) C(38) 120(1) ? ? ? yes
Ir(4) C(34) C(33) 68.1(7) ? ? ? yes
Ir(4) C(34) C(35) 70.8(7) ? ? ? yes
Ir(4) C(34) C(39) 126.5(10) ? ? ? yes
C(33) C(34) C(35) 104(1) ? ? ? yes
C(33) C(34) C(39) 128(1) ? ? ? yes
C(35) C(34) C(39) 127(1) ? ? ? yes
Ir(4) C(35) C(31) 68.8(7) ? ? ? yes
Ir(4) C(35) C(34) 70.5(7) ? ? ? yes
Ir(4) C(35) C(40) 129(1) ? ? ? yes
C(31) C(35) C(34) 108(1) ? ? ? yes
C(31) C(35) C(40) 127(1) ? ? ? yes
C(34) C(35) C(40) 123(1) ? ? ? yes
C(42) C(41) C(46) 114(1) ? ? ? yes
C(42) C(41) B(1) 123(1) ? ? ? yes
C(46) C(41) B(1) 121(1) ? ? ? yes
C(41) C(42) C(43) 122(1) ? ? ? yes
C(42) C(43) C(44) 120(1) ? ? ? yes
C(43) C(44) C(45) 117(1) ? ? ? yes
C(44) C(45) C(46) 119(1) ? ? ? yes
C(41) C(46) C(45) 124(1) ? ? ? yes
C(48) C(47) C(52) 114(1) ? ? ? yes
C(48) C(47) B(1) 119(1) ? ? ? yes
C(52) C(47) B(1) 126(1) ? ? ? yes
C(47) C(48) C(49) 121(1) ? ? ? yes
C(48) C(49) C(50) 121(1) ? ? ? yes
C(49) C(50) C(51) 119(1) ? ? ? yes
C(50) C(51) C(52) 119(1) ? ? ? yes
C(47) C(52) C(51) 123(1) ? ? ? yes
C(54) C(53) C(58) 112(1) ? ? ? yes
C(54) C(53) B(1) 123(1) ? ? ? yes
C(58) C(53) B(1) 123(1) ? ? ? yes
C(53) C(54) C(55) 124(1) ? ? ? yes
C(54) C(55) C(56) 121(1) ? ? ? yes
C(55) C(56) C(57) 116(1) ? ? ? yes
C(56) C(57) C(58) 121(1) ? ? ? yes
C(53) C(58) C(57) 123(1) ? ? ? yes
C(60) C(59) C(64) 116(1) ? ? ? yes
C(60) C(59) B(1) 121(1) ? ? ? yes
C(64) C(59) B(1) 121(1) ? ? ? yes
C(59) C(60) C(61) 122(1) ? ? ? yes
C(60) C(61) C(62) 120(1) ? ? ? yes
C(61) C(62) C(63) 119(1) ? ? ? yes
C(62) C(63) C(64) 120(1) ? ? ? yes
C(59) C(64) C(63) 120(1) ? ? ? yes
C(41) B(1) C(47) 111(1) ? ? ? yes
C(41) B(1) C(53) 104(1) ? ? ? yes
C(41) B(1) C(59) 115(1) ? ? ? yes
C(47) B(1) C(53) 110(1) ? ? ? yes
C(47) B(1) C(59) 101(1) ? ? ? yes
C(53) B(1) C(59) 112(1) ? ? ? yes

loop_
_geom_bond_atom_site_label_1
_geom_bond_atom_site_label_2
_geom_bond_distance
_geom_bond_site_symmetry_1
_geom_bond_site_symmetry_2
_geom_bond_publ_flag
Ir(1) Ir(2) 2.7509(7) ? ? yes
Ir(1) Fe(1) 2.769(2) ? ? yes
Ir(1) S(1) 2.303(3) ? ? yes
Ir(1) S(2) 2.294(3) ? ? yes
Ir(1) C(1) 2.17(1) ? ? yes
Ir(1) C(2) 2.21(1) ? ? yes
Ir(1) C(3) 2.20(1) ? ? yes
Ir(1) C(4) 2.18(1) ? ? yes
Ir(1) C(5) 2.12(1) ? ? yes
Ir(2) Fe(1) 2.863(2) ? ? yes
Ir(2) S(1) 2.291(4) ? ? yes
Ir(2) S(2) 2.305(3) ? ? yes
Ir(2) C(11) 2.13(2) ? ? yes
Ir(2) C(12) 2.15(1) ? ? yes
Ir(2) C(13) 2.19(1) ? ? yes
Ir(2) C(14) 2.16(1) ? ? yes
Ir(2) C(15) 2.16(1) ? ? yes
Ir(3) Ir(4) 2.7910(9) ? ? yes
Ir(3) Fe(1) 2.747(2) ? ? yes
Ir(3) S(3) 2.299(3) ? ? yes
Ir(3) S(4) 2.306(3) ? ? yes
Ir(3) C(21) 2.20(1) ? ? yes
Ir(3) C(22) 2.18(1) ? ? yes
Ir(3) C(23) 2.21(1) ? ? yes
Ir(3) C(24) 2.18(1) ? ? yes
Ir(3) C(25) 2.20(1) ? ? yes
Ir(4) Fe(1) 2.861(2) ? ? yes
Ir(4) S(3) 2.323(3) ? ? yes
Ir(4) S(4) 2.287(3) ? ? yes
Ir(4) C(31) 2.19(1) ? ? yes
Ir(4) C(32) 2.18(1) ? ? yes
Ir(4) C(33) 2.16(1) ? ? yes
Ir(4) C(34) 2.23(1) ? ? yes
Ir(4) C(35) 2.24(1) ? ? yes
Fe(1) S(1) 2.198(3) ? ? yes
Fe(1) S(2) 2.183(4) ? ? yes
Fe(1) S(3) 2.194(3) ? ? yes
Fe(1) S(4) 2.201(4) ? ? yes
C(1) C(2) 1.46(2) ? ? yes
C(1) C(5) 1.44(2) ? ? yes
C(1) C(6) 1.47(2) ? ? yes
C(2) C(3) 1.40(2) ? ? yes
C(2) C(7) 1.50(2) ? ? yes
C(3) C(4) 1.43(2) ? ? yes
C(3) C(8) 1.46(2) ? ? yes
C(4) C(5) 1.43(2) ? ? yes
C(4) C(9) 1.49(2) ? ? yes
C(5) C(10) 1.50(2) ? ? yes
C(11) C(12) 1.39(2) ? ? yes
C(11) C(15) 1.35(2) ? ? yes
C(11) C(16) 1.51(2) ? ? yes
C(12) C(13) 1.41(2) ? ? yes
C(12) C(17) 1.49(2) ? ? yes
C(13) C(14) 1.39(2) ? ? yes
C(13) C(18) 1.54(2) ? ? yes
C(14) C(15) 1.42(2) ? ? yes
C(14) C(19) 1.51(2) ? ? yes
C(15) C(20) 1.49(2) ? ? yes
C(21) C(22) 1.50(2) ? ? yes
C(21) C(25) 1.39(2) ? ? yes
C(21) C(26) 1.48(2) ? ? yes
C(22) C(23) 1.48(2) ? ? yes
C(22) C(27) 1.53(2) ? ? yes
C(23) C(24) 1.40(2) ? ? yes
C(23) C(28) 1.48(2) ? ? yes
C(24) C(25) 1.43(2) ? ? yes
C(24) C(29) 1.51(2) ? ? yes
C(25) C(30) 1.46(2) ? ? yes
C(31) C(32) 1.39(2) ? ? yes
C(31) C(35) 1.47(2) ? ? yes
C(31) C(36) 1.44(2) ? ? yes
C(32) C(33) 1.46(2) ? ? yes
C(32) C(37) 1.47(2) ? ? yes
C(33) C(34) 1.45(2) ? ? yes
C(33) C(38) 1.60(2) ? ? yes
C(34) C(35) 1.48(2) ? ? yes
C(34) C(39) 1.45(2) ? ? yes
C(35) C(40) 1.46(2) ? ? yes
C(41) C(42) 1.37(2) ? ? yes
C(41) C(46) 1.41(2) ? ? yes
C(41) B(1) 1.58(2) ? ? yes
C(42) C(43) 1.41(2) ? ? yes
C(43) C(44) 1.39(2) ? ? yes
C(44) C(45) 1.36(2) ? ? yes
C(45) C(46) 1.39(2) ? ? yes
C(47) C(48) 1.44(2) ? ? yes
C(47) C(52) 1.38(2) ? ? yes
C(47) B(1) 1.67(2) ? ? yes
C(48) C(49) 1.38(2) ? ? yes
C(49) C(50) 1.38(2) ? ? yes
C(50) C(51) 1.37(2) ? ? yes
C(51) C(52) 1.41(2) ? ? yes
C(53) C(54) 1.41(2) ? ? yes
C(53) C(58) 1.41(2) ? ? yes
C(53) B(1) 1.65(2) ? ? yes
C(54) C(55) 1.34(2) ? ? yes
C(55) C(56) 1.38(2) ? ? yes
C(56) C(57) 1.38(2) ? ? yes
C(57) C(58) 1.36(2) ? ? yes
C(59) C(60) 1.40(2) ? ? yes
C(59) C(64) 1.39(2) ? ? yes
C(59) B(1) 1.66(2) ? ? yes
C(60) C(61) 1.37(2) ? ? yes
C(61) C(62) 1.36(2) ? ? yes
C(62) C(63) 1.36(3) ? ? yes
C(63) C(64) 1.39(2) ? ? yes
